data_4101715
loop_
_publ_author_name
'Evans, William J.'
'Montalvo, Elizabeth'
'Champagne, Timothy M.'
'Ziller, Joseph W.'
'DiPasquale, Antonio G.'
'Rheingold, Arnold L.'

_publ_section_title
;
 Organolanthanide-based synthesis of 1,2,3-triazoles from nitriles and
 diazo compounds.
;
_journal_issue 1
_journal_name_full 'Journal of the American Chemical Society'
_journal_page_first 16
_journal_page_last 17
_journal_paper_doi 10.1021/ja077298e
_journal_volume 130
_journal_year 2008
_chemical_formula_moiety '{(C5Me5)2La[\m-N(SiMe3)NC]}2, 2'
_chemical_formula_sum 'C48 H78 La2 N4 Si2'
_chemical_formula_weight 1045.14
_chemical_name_systematic
; 
 ? 
;
_space_group_IT_number 2
_symmetry_cell_setting triclinic
_symmetry_space_group_name_Hall '-P 1'
_symmetry_space_group_name_H-M 'P -1'
_atom_sites_solution_hydrogens difmap
_atom_sites_solution_primary direct
_atom_sites_solution_secondary difmap
_audit_creation_method SHELXTL
_cell_angle_alpha 70.850(2)
_cell_angle_beta 81.480(2)
_cell_angle_gamma 84.019(2)
_cell_formula_units_Z 2
_cell_length_a 9.7206(10)
_cell_length_b 14.3124(14)
_cell_length_c 19.730(2)
_cell_measurement_temperature 163(2)
_cell_volume 2559.9(4)
_computing_cell_refinement 'Bruker SMART/SAINT'
_computing_data_collection 'Bruker SMART'
_computing_data_reduction 'Bruker SAINT'
_computing_molecular_graphics 'Bruker SHELXTL'
_computing_publication_material 'Bruker SHELXTL'
_computing_structure_refinement 'Bruker SHELXTL'
_computing_structure_solution 'Bruker SHELXTL'
_diffrn_ambient_temperature 163(2)
_diffrn_measured_fraction_theta_full 0.977
_diffrn_measured_fraction_theta_max 0.977
_diffrn_measurement_device_type 'CCD area detector'
_diffrn_measurement_method 'phi and omega scans'
_diffrn_radiation_monochromator graphite
_diffrn_radiation_source 'normal-focus sealed tube'
_diffrn_radiation_type MoK\a
_diffrn_radiation_wavelength 0.71073
_diffrn_reflns_av_R_equivalents 0.0215
_diffrn_reflns_av_sigmaI/netI 0.0236
_diffrn_reflns_limit_h_max 12
_diffrn_reflns_limit_h_min -12
_diffrn_reflns_limit_k_max 18
_diffrn_reflns_limit_k_min -19
_diffrn_reflns_limit_l_max 26
_diffrn_reflns_limit_l_min -26
_diffrn_reflns_number 33040
_diffrn_reflns_theta_full 28.32
_diffrn_reflns_theta_max 28.32
_diffrn_reflns_theta_min 1.51
_diffrn_standards_decay_% '< 1.0'
_diffrn_standards_interval_count 'initial 50 frames recollected'
_diffrn_standards_number '50 frames'
_exptl_absorpt_coefficient_mu 1.727
_exptl_absorpt_correction_T_max 0.7132
_exptl_absorpt_correction_T_min 0.5753
_exptl_absorpt_correction_type multi-scan
_exptl_absorpt_process_details 'Bruker SADABS'
_exptl_crystal_colour colorless
_exptl_crystal_density_diffrn 1.356
_exptl_crystal_density_meas ?
_exptl_crystal_density_method 'not measured'
_exptl_crystal_description irregular
_exptl_crystal_F_000 1072
_exptl_crystal_size_max 0.36
_exptl_crystal_size_mid 0.30
_exptl_crystal_size_min 0.21
_refine_diff_density_max 0.664
_refine_diff_density_min -0.430
_refine_diff_density_rms 0.065
_refine_ls_extinction_method none
_refine_ls_goodness_of_fit_ref 1.039
_refine_ls_hydrogen_treatment refall
_refine_ls_matrix_type full
_refine_ls_number_parameters 817
_refine_ls_number_reflns 12448
_refine_ls_number_restraints 0
_refine_ls_restrained_S_all 1.039
_refine_ls_R_factor_all 0.0260
_refine_ls_R_factor_gt 0.0197
_refine_ls_shift/su_max 0.004
_refine_ls_shift/su_mean 0.000
_refine_ls_structure_factor_coef Fsqd
_refine_ls_weighting_details 'calc w=1/[\s^2^(Fo^2^)+(0.0238P)^2^+0.7440P] where P=(Fo^2^+2Fc^2^)/3'
_refine_ls_weighting_scheme calc
_refine_ls_wR_factor_gt 0.0484
_refine_ls_wR_factor_ref 0.0517
_reflns_number_gt 10657
_reflns_number_total 12448
_reflns_threshold_expression >2sigma(I)
_cod_data_source_file ja077298e-file002.cif
_cod_data_source_block em8,_{(C5Me5)2La[\m-N(SiMe3)NC]}2,_2_[CCDC#659712]
_cod_depositor_comments
;
The following automatic conversions were performed:

'_symmetry_cell_setting' value 'Triclinic' changed to 'triclinic'
according to the built-in table from CIF Core dictionary named
'cif_core.dic' version 2.4.1 from 2010-06-29.

Automatic conversion script
Id: cif_fix_values 1673 2011-04-08 12:14:43Z adriana 

The following automatic conversions were performed:

'_exptl_crystal_density_meas' value 'n/a' was changed to '?' - the
value is perceived as not measured.

Automatic conversion script
Id: cif_fix_values 3008 2015-01-20 13:52:24Z robertas 
;
_cod_original_sg_symbol_H-M P-1
_cod_database_code 4101715

loop_
_symmetry_equiv_pos_as_xyz
'x, y, z'
'-x, -y, -z'

loop_
_atom_site_label
_atom_site_type_symbol
_atom_site_fract_x
_atom_site_fract_y
_atom_site_fract_z
_atom_site_U_iso_or_equiv
_atom_site_adp_type
_atom_site_occupancy
_atom_site_symmetry_multiplicity
_atom_site_calc_flag
_atom_site_refinement_flags
_atom_site_disorder_assembly
_atom_site_disorder_group
La1 La 0.725513(9) 0.594409(6) 0.186616(4) 0.01596(3) Uani 1 1 d . . .
La2 La 0.767266(9) 0.914722(6) 0.311346(4) 0.01597(3) Uani 1 1 d . . .
Si1 Si 0.84570(5) 0.46064(4) 0.38779(3) 0.02467(10) Uani 1 1 d . . .
Si2 Si 0.66974(5) 1.05392(3) 0.10472(2) 0.02238(10) Uani 1 1 d . . .
N1 N 0.79281(15) 0.55911(10) 0.31406(8) 0.0233(3) Uani 1 1 d . . .
N2 N 0.77384(14) 0.64386(10) 0.32966(7) 0.0214(3) Uani 1 1 d . . .
N3 N 0.70778(15) 0.95775(10) 0.18285(7) 0.0219(3) Uani 1 1 d . . .
N4 N 0.71686(14) 0.86796(10) 0.17514(7) 0.0205(3) Uani 1 1 d . . .
C1 C 0.97248(17) 0.64897(13) 0.09123(9) 0.0220(3) Uani 1 1 d . . .
C2 C 0.87634(17) 0.64111(13) 0.04621(9) 0.0224(3) Uani 1 1 d . . .
C3 C 0.84949(17) 0.53943(13) 0.06474(9) 0.0236(3) Uani 1 1 d . . .
C4 C 0.92755(17) 0.48570(13) 0.12244(10) 0.0239(4) Uani 1 1 d . . .
C5 C 1.00452(17) 0.55315(13) 0.13815(9) 0.0231(3) Uani 1 1 d . . .
C6 C 1.0433(2) 0.74159(16) 0.08101(12) 0.0323(4) Uani 1 1 d . . .
H6A H 1.108(3) 0.7579(17) 0.0385(14) 0.049(7) Uiso 1 1 d . . .
H6B H 1.095(2) 0.7352(17) 0.1175(13) 0.051(7) Uiso 1 1 d . . .
H6C H 0.990(3) 0.792(2) 0.0758(14) 0.058(8) Uiso 1 1 d . . .
C7 C 0.8214(3) 0.72567(17) -0.01322(11) 0.0359(5) Uani 1 1 d . . .
H7A H 0.763(3) 0.7044(19) -0.0423(14) 0.059(8) Uiso 1 1 d . . .
H7B H 0.893(3) 0.758(2) -0.0453(15) 0.074(9) Uiso 1 1 d . . .
H7C H 0.770(3) 0.773(2) 0.0014(14) 0.064(8) Uiso 1 1 d . . .
C8 C 0.7783(2) 0.49307(17) 0.02242(12) 0.0333(4) Uani 1 1 d . . .
H8A H 0.718(3) 0.5397(19) -0.0080(13) 0.054(7) Uiso 1 1 d . . .
H8B H 0.723(3) 0.4436(18) 0.0531(13) 0.049(7) Uiso 1 1 d . . .
H8C H 0.841(2) 0.4698(17) -0.0079(12) 0.047(6) Uiso 1 1 d . . .
C9 C 0.9372(3) 0.37417(15) 0.15437(14) 0.0404(5) Uani 1 1 d . . .
H9A H 1.014(3) 0.352(2) 0.1795(17) 0.075(10) Uiso 1 1 d . . .
H9B H 0.955(3) 0.344(2) 0.1163(19) 0.101(11) Uiso 1 1 d . . .
H9C H 0.860(3) 0.3478(19) 0.1832(15) 0.063(8) Uiso 1 1 d . . .
C10 C 1.1104(2) 0.52658(18) 0.19111(12) 0.0353(5) Uani 1 1 d . . .
H10A H 1.096(3) 0.461(2) 0.2274(16) 0.080(9) Uiso 1 1 d . . .
H10B H 1.117(3) 0.568(2) 0.2169(18) 0.087(11) Uiso 1 1 d . . .
H10C H 1.193(3) 0.518(2) 0.1700(17) 0.085(10) Uiso 1 1 d . . .
C11 C 0.44666(16) 0.66506(12) 0.17491(9) 0.0205(3) Uani 1 1 d . . .
C12 C 0.46882(17) 0.59892(12) 0.13358(9) 0.0215(3) Uani 1 1 d . . .
C13 C 0.48525(17) 0.50094(13) 0.18172(10) 0.0238(3) Uani 1 1 d . . .
C14 C 0.47197(17) 0.50653(13) 0.25304(9) 0.0240(4) Uani 1 1 d . . .
C15 C 0.44835(17) 0.60765(13) 0.24904(9) 0.0223(3) Uani 1 1 d . . .
C16 C 0.41372(19) 0.77425(14) 0.14427(11) 0.0269(4) Uani 1 1 d . . .
H16A H 0.482(2) 0.8071(15) 0.1021(11) 0.030(5) Uiso 1 1 d . . .
H16B H 0.416(2) 0.8080(16) 0.1782(12) 0.035(6) Uiso 1 1 d . . .
H16C H 0.320(2) 0.7903(16) 0.1283(12) 0.042(6) Uiso 1 1 d . . .
C17 C 0.4532(2) 0.62901(17) 0.05467(10) 0.0309(4) Uani 1 1 d . . .
H17A H 0.490(3) 0.5777(19) 0.0351(14) 0.057(8) Uiso 1 1 d . . .
H17B H 0.502(2) 0.6853(17) 0.0281(12) 0.038(6) Uiso 1 1 d . . .
H17C H 0.359(3) 0.6435(18) 0.0473(13) 0.056(7) Uiso 1 1 d . . .
C18 C 0.4918(2) 0.40622(15) 0.16352(13) 0.0354(5) Uani 1 1 d . . .
H18A H 0.495(3) 0.4185(18) 0.1111(15) 0.054(7) Uiso 1 1 d . . .
H18B H 0.411(3) 0.372(2) 0.1867(15) 0.078(9) Uiso 1 1 d . . .
H18C H 0.578(2) 0.3646(17) 0.1760(12) 0.047(6) Uiso 1 1 d . . .
C19 C 0.4675(2) 0.41992(17) 0.32121(12) 0.0375(5) Uani 1 1 d . . .
H19A H 0.500(3) 0.4360(19) 0.3563(15) 0.058(8) Uiso 1 1 d . . .
H19B H 0.522(3) 0.369(2) 0.3132(14) 0.059(8) Uiso 1 1 d . . .
H19C H 0.378(3) 0.398(2) 0.3377(15) 0.074(9) Uiso 1 1 d . . .
C20 C 0.4248(2) 0.64491(17) 0.31277(10) 0.0304(4) Uani 1 1 d . . .
H20A H 0.331(3) 0.6399(19) 0.3353(14) 0.067(8) Uiso 1 1 d . . .
H20B H 0.442(2) 0.7097(18) 0.3005(13) 0.046(7) Uiso 1 1 d . . .
H20C H 0.478(3) 0.6058(18) 0.3497(13) 0.048(7) Uiso 1 1 d . . .
C21 C 1.03974(16) 0.94347(12) 0.23702(9) 0.0205(3) Uani 1 1 d . . .
C22 C 1.02108(17) 1.01087(12) 0.27697(9) 0.0223(3) Uani 1 1 d . . .
C23 C 1.01725(18) 0.95460(13) 0.35157(9) 0.0243(4) Uani 1 1 d . . .
C24 C 1.03090(17) 0.85300(13) 0.35726(9) 0.0230(3) Uani 1 1 d . . .
C25 C 1.04522(16) 0.84562(12) 0.28669(9) 0.0206(3) Uani 1 1 d . . .
C26 C 1.0639(2) 0.96925(15) 0.15636(9) 0.0265(4) Uani 1 1 d . . .
H26A H 1.027(3) 1.032(2) 0.1346(14) 0.054(7) Uiso 1 1 d . . .
H26B H 1.019(3) 0.9283(18) 0.1403(13) 0.051(7) Uiso 1 1 d . . .
H26C H 1.161(3) 0.9704(19) 0.1400(14) 0.067(8) Uiso 1 1 d . . .
C27 C 1.0235(2) 1.12151(15) 0.24612(13) 0.0341(4) Uani 1 1 d . . .
H27A H 1.118(3) 1.144(2) 0.2465(16) 0.085(10) Uiso 1 1 d . . .
H27B H 0.962(3) 1.157(2) 0.2675(17) 0.087(10) Uiso 1 1 d . . .
H27C H 1.007(3) 1.144(2) 0.2009(17) 0.072(9) Uiso 1 1 d . . .
C28 C 1.0308(2) 0.99506(18) 0.41129(12) 0.0374(5) Uani 1 1 d . . .
H28A H 0.980(3) 0.9593(18) 0.4551(14) 0.052(7) Uiso 1 1 d . . .
H28B H 0.997(2) 1.0655(18) 0.4013(13) 0.043(7) Uiso 1 1 d . . .
H28C H 1.129(3) 0.9960(17) 0.4172(12) 0.053(7) Uiso 1 1 d . . .
C29 C 1.0422(2) 0.76839(17) 0.42617(11) 0.0356(5) Uani 1 1 d . . .
H29A H 1.133(3) 0.758(2) 0.4354(16) 0.084(10) Uiso 1 1 d . . .
H29B H 1.015(3) 0.707(3) 0.4234(18) 0.099(12) Uiso 1 1 d . . .
H29C H 0.990(3) 0.785(2) 0.4637(15) 0.064(8) Uiso 1 1 d . . .
C30 C 1.07173(19) 0.75243(14) 0.26625(11) 0.0265(4) Uani 1 1 d . . .
H30A H 1.164(2) 0.7466(15) 0.2422(11) 0.038(6) Uiso 1 1 d . . .
H30B H 1.004(2) 0.7448(15) 0.2357(11) 0.034(6) Uiso 1 1 d . . .
H30C H 1.065(2) 0.6962(17) 0.3074(12) 0.036(6) Uiso 1 1 d . . .
C31 C 0.48079(18) 0.94078(14) 0.35573(10) 0.0261(4) Uani 1 1 d . . .
C32 C 0.53611(19) 1.03311(13) 0.34461(10) 0.0271(4) Uani 1 1 d . . .
C33 C 0.62272(19) 1.02096(13) 0.39916(10) 0.0273(4) Uani 1 1 d . . .
C34 C 0.62013(19) 0.92088(13) 0.44429(9) 0.0259(4) Uani 1 1 d . . .
C35 C 0.53307(18) 0.87157(13) 0.41745(9) 0.0245(4) Uani 1 1 d . . .
C36 C 0.3820(2) 0.92201(19) 0.31047(13) 0.0370(5) Uani 1 1 d . . .
H36A H 0.423(3) 0.908(2) 0.2674(16) 0.070(9) Uiso 1 1 d . . .
H36B H 0.322(3) 0.978(2) 0.2919(15) 0.070(9) Uiso 1 1 d . . .
H36C H 0.338(3) 0.8643(19) 0.3364(13) 0.054(7) Uiso 1 1 d . . .
C37 C 0.4964(3) 1.13010(17) 0.29063(13) 0.0438(6) Uani 1 1 d . . .
H37A H 0.422(3) 1.1657(18) 0.3113(13) 0.052(7) Uiso 1 1 d . . .
H37B H 0.472(3) 1.1228(18) 0.2465(14) 0.055(7) Uiso 1 1 d . . .
H37C H 0.572(3) 1.177(2) 0.2799(15) 0.076(9) Uiso 1 1 d . . .
C38 C 0.6869(3) 1.10364(18) 0.41230(15) 0.0406(5) Uani 1 1 d . . .
H38A H 0.754(3) 1.1360(17) 0.3742(13) 0.051(7) Uiso 1 1 d . . .
H38B H 0.736(3) 1.080(2) 0.4511(17) 0.072(10) Uiso 1 1 d . . .
H38C H 0.617(3) 1.156(2) 0.4173(14) 0.066(8) Uiso 1 1 d . . .
C39 C 0.6871(3) 0.8768(2) 0.51284(11) 0.0385(5) Uani 1 1 d . . .
H39A H 0.646(3) 0.901(2) 0.5480(17) 0.083(10) Uiso 1 1 d . . .
H39B H 0.778(3) 0.889(2) 0.5098(14) 0.066(8) Uiso 1 1 d . . .
H39C H 0.685(4) 0.812(3) 0.534(2) 0.106(14) Uiso 1 1 d . . .
C40 C 0.4893(3) 0.76698(16) 0.45287(12) 0.0346(5) Uani 1 1 d . . .
H40A H 0.559(3) 0.7283(18) 0.4795(13) 0.052(7) Uiso 1 1 d . . .
H40B H 0.468(2) 0.7382(17) 0.4225(13) 0.040(6) Uiso 1 1 d . . .
H40C H 0.409(3) 0.7620(19) 0.4868(15) 0.066(8) Uiso 1 1 d . . .
C41 C 0.75726(18) 0.71952(13) 0.34051(10) 0.0262(4) Uani 1 1 d . . .
C42 C 0.72735(18) 0.78806(13) 0.17165(10) 0.0256(4) Uani 1 1 d . . .
C43 C 1.0233(2) 0.47600(16) 0.40598(12) 0.0342(4) Uani 1 1 d . . .
H43A H 1.090(2) 0.4816(17) 0.3672(13) 0.044(7) Uiso 1 1 d . . .
H43B H 1.058(3) 0.4195(19) 0.4421(14) 0.053(7) Uiso 1 1 d . . .
H43C H 1.027(3) 0.5349(19) 0.4194(13) 0.057(7) Uiso 1 1 d . . .
C44 C 0.8478(3) 0.34688(17) 0.36196(16) 0.0422(5) Uani 1 1 d . . .
H44A H 0.763(3) 0.335(2) 0.3513(16) 0.075(10) Uiso 1 1 d . . .
H44B H 0.879(3) 0.295(2) 0.3932(18) 0.084(11) Uiso 1 1 d . . .
H44C H 0.908(3) 0.348(2) 0.3224(17) 0.078(10) Uiso 1 1 d . . .
C45 C 0.7196(3) 0.45742(17) 0.46933(11) 0.0366(5) Uani 1 1 d . . .
H45A H 0.712(3) 0.522(2) 0.4778(16) 0.082(10) Uiso 1 1 d . . .
H45B H 0.746(3) 0.405(2) 0.5117(16) 0.064(8) Uiso 1 1 d . . .
H45C H 0.630(3) 0.448(2) 0.4632(15) 0.066(9) Uiso 1 1 d . . .
C46 C 0.7266(3) 1.16814(16) 0.11468(13) 0.0340(4) Uani 1 1 d . . .
H46A H 0.692(3) 1.176(2) 0.1566(17) 0.072(9) Uiso 1 1 d . . .
H46B H 0.698(4) 1.220(3) 0.0881(19) 0.099(12) Uiso 1 1 d . . .
H46C H 0.822(3) 1.167(2) 0.1100(14) 0.068(8) Uiso 1 1 d . . .
C47 C 0.4799(2) 1.06654(18) 0.09550(14) 0.0389(5) Uani 1 1 d . . .
H47A H 0.451(3) 1.010(2) 0.0945(15) 0.068(9) Uiso 1 1 d . . .
H47B H 0.459(3) 1.121(2) 0.0522(15) 0.065(8) Uiso 1 1 d . . .
H47C H 0.429(2) 1.0858(18) 0.1331(14) 0.051(7) Uiso 1 1 d . . .
C48 C 0.7669(3) 1.02728(16) 0.02377(10) 0.0339(4) Uani 1 1 d . . .
H48A H 0.865(3) 1.0219(18) 0.0244(13) 0.051(7) Uiso 1 1 d . . .
H48B H 0.751(3) 1.085(2) -0.0217(15) 0.065(8) Uiso 1 1 d . . .
H48C H 0.739(3) 0.963(2) 0.0219(14) 0.066(8) Uiso 1 1 d . . .

loop_
_atom_site_aniso_label
_atom_site_aniso_U_11
_atom_site_aniso_U_22
_atom_site_aniso_U_33
_atom_site_aniso_U_23
_atom_site_aniso_U_13
_atom_site_aniso_U_12
La1 0.01403(5) 0.01757(5) 0.01670(5) -0.00594(4) -0.00179(3) -0.00120(3)
La2 0.01560(5) 0.01812(5) 0.01477(5) -0.00610(4) -0.00096(3) -0.00198(3)
Si1 0.0293(3) 0.0201(2) 0.0241(2) -0.00414(19) -0.0069(2) -0.00395(19)
Si2 0.0268(2) 0.0211(2) 0.0192(2) -0.00490(18) -0.00602(18) -0.00150(18)
N1 0.0277(8) 0.0226(7) 0.0215(7) -0.0078(6) -0.0058(6) -0.0031(6)
N2 0.0193(7) 0.0235(7) 0.0190(7) -0.0025(6) -0.0022(5) -0.0044(6)
N3 0.0246(7) 0.0233(7) 0.0186(7) -0.0071(6) -0.0046(6) -0.0004(6)
N4 0.0176(7) 0.0245(7) 0.0174(7) -0.0038(5) -0.0029(5) -0.0011(5)
C1 0.0203(8) 0.0261(8) 0.0205(8) -0.0107(7) 0.0050(6) -0.0054(7)
C2 0.0216(8) 0.0269(8) 0.0187(8) -0.0089(7) 0.0019(6) -0.0019(7)
C3 0.0203(8) 0.0293(9) 0.0250(8) -0.0156(7) 0.0027(7) -0.0032(7)
C4 0.0200(8) 0.0239(8) 0.0291(9) -0.0128(7) 0.0014(7) 0.0003(7)
C5 0.0151(8) 0.0287(9) 0.0260(9) -0.0115(7) 0.0017(6) -0.0004(7)
C6 0.0324(11) 0.0343(11) 0.0330(11) -0.0158(9) 0.0075(9) -0.0144(9)
C7 0.0404(12) 0.0388(11) 0.0240(10) -0.0054(9) -0.0022(9) -0.0002(10)
C8 0.0281(10) 0.0471(12) 0.0353(11) -0.0285(10) 0.0024(9) -0.0080(9)
C9 0.0443(13) 0.0233(10) 0.0517(14) -0.0130(9) -0.0011(11) 0.0029(9)
C10 0.0212(10) 0.0483(13) 0.0359(11) -0.0123(10) -0.0074(8) 0.0021(9)
C11 0.0141(7) 0.0267(8) 0.0216(8) -0.0084(7) -0.0035(6) -0.0006(6)
C12 0.0162(8) 0.0262(8) 0.0240(8) -0.0092(7) -0.0045(6) -0.0029(6)
C13 0.0166(8) 0.0257(8) 0.0305(9) -0.0101(7) -0.0028(7) -0.0040(6)
C14 0.0177(8) 0.0263(9) 0.0262(9) -0.0049(7) -0.0019(7) -0.0055(6)
C15 0.0150(8) 0.0293(9) 0.0218(8) -0.0079(7) -0.0003(6) -0.0021(6)
C16 0.0210(9) 0.0273(9) 0.0316(10) -0.0078(8) -0.0069(8) 0.0022(7)
C17 0.0267(10) 0.0431(11) 0.0259(9) -0.0135(9) -0.0070(8) -0.0009(9)
C18 0.0317(11) 0.0289(10) 0.0503(13) -0.0187(9) -0.0033(10) -0.0054(8)
C19 0.0343(12) 0.0339(11) 0.0350(11) 0.0038(9) -0.0041(9) -0.0096(9)
C20 0.0254(10) 0.0446(12) 0.0237(9) -0.0159(9) -0.0003(8) -0.0008(9)
C21 0.0162(8) 0.0244(8) 0.0204(8) -0.0057(7) -0.0017(6) -0.0037(6)
C22 0.0199(8) 0.0247(8) 0.0233(8) -0.0074(7) -0.0035(7) -0.0056(6)
C23 0.0219(8) 0.0328(9) 0.0210(8) -0.0101(7) -0.0039(7) -0.0073(7)
C24 0.0171(8) 0.0306(9) 0.0203(8) -0.0047(7) -0.0046(6) -0.0038(7)
C25 0.0144(7) 0.0243(8) 0.0218(8) -0.0050(7) -0.0022(6) -0.0024(6)
C26 0.0247(9) 0.0330(10) 0.0195(8) -0.0064(7) 0.0013(7) -0.0032(8)
C27 0.0401(12) 0.0258(10) 0.0371(12) -0.0094(9) -0.0034(9) -0.0089(8)
C28 0.0382(12) 0.0526(13) 0.0305(11) -0.0219(10) -0.0058(9) -0.0125(10)
C29 0.0353(11) 0.0414(12) 0.0232(10) 0.0008(9) -0.0086(8) -0.0004(9)
C30 0.0190(9) 0.0261(9) 0.0323(10) -0.0088(8) 0.0009(7) 0.0004(7)
C31 0.0185(8) 0.0339(10) 0.0288(9) -0.0168(8) 0.0031(7) -0.0007(7)
C32 0.0274(9) 0.0250(9) 0.0279(9) -0.0124(7) 0.0066(7) 0.0014(7)
C33 0.0287(9) 0.0283(9) 0.0295(9) -0.0188(8) 0.0085(7) -0.0071(7)
C34 0.0275(9) 0.0317(9) 0.0206(8) -0.0139(7) 0.0062(7) -0.0056(7)
C35 0.0237(9) 0.0288(9) 0.0231(8) -0.0136(7) 0.0068(7) -0.0068(7)
C36 0.0217(10) 0.0531(14) 0.0419(12) -0.0228(11) -0.0022(9) -0.0046(9)
C37 0.0534(15) 0.0349(11) 0.0367(12) -0.0113(10) 0.0040(11) 0.0116(11)
C38 0.0405(12) 0.0393(12) 0.0515(14) -0.0306(11) 0.0106(11) -0.0142(10)
C39 0.0363(12) 0.0593(15) 0.0227(10) -0.0160(10) -0.0013(8) -0.0079(10)
C40 0.0418(12) 0.0333(10) 0.0292(10) -0.0138(9) 0.0116(9) -0.0148(9)
C41 0.0229(9) 0.0247(9) 0.0285(9) -0.0053(7) -0.0015(7) -0.0036(7)
C42 0.0232(9) 0.0251(9) 0.0258(9) -0.0041(7) -0.0040(7) -0.0009(7)
C43 0.0352(11) 0.0324(11) 0.0317(11) -0.0008(9) -0.0130(9) -0.0060(9)
C44 0.0472(14) 0.0286(11) 0.0546(15) -0.0169(11) -0.0088(12) -0.0036(10)
C45 0.0436(13) 0.0334(11) 0.0258(10) 0.0000(8) -0.0013(9) -0.0067(9)
C46 0.0422(13) 0.0265(10) 0.0359(11) -0.0130(9) -0.0048(10) -0.0035(9)
C47 0.0320(11) 0.0377(12) 0.0430(13) -0.0036(10) -0.0165(10) 0.0020(9)
C48 0.0504(13) 0.0311(10) 0.0196(9) -0.0068(8) -0.0050(9) -0.0024(9)

loop_
_atom_type_symbol
_atom_type_description
_atom_type_scat_dispersion_real
_atom_type_scat_dispersion_imag
_atom_type_scat_source
C C 0.0033 0.0016 'International Tables Vol C Tables 4.2.6.8 and 6.1.1.4'
H H 0.0000 0.0000 'International Tables Vol C Tables 4.2.6.8 and 6.1.1.4'
N N 0.0061 0.0033 'International Tables Vol C Tables 4.2.6.8 and 6.1.1.4'
Si Si 0.0817 0.0704 'International Tables Vol C Tables 4.2.6.8 and 6.1.1.4'
La La -0.2871 2.4523 'International Tables Vol C Tables 4.2.6.8 and 6.1.1.4'

loop_
_geom_angle_atom_site_label_1
_geom_angle_atom_site_label_2
_geom_angle_atom_site_label_3
_geom_angle
_geom_angle_site_symmetry_1
_geom_angle_site_symmetry_3
_geom_angle_publ_flag
Cnt1 La1 N1 114.9 . . ?
Cnt1 La1 C42 102.0 . . ?
Cnt2 La1 N1 107.8 . . ?
Cnt2 La1 C42 100.4 . . ?
Cnt1 La1 Cnt2 132.3 . . ?
Cnt3 La2 N3 106.6 . . ?
Cnt3 La2 C41 98.1 . . ?
Cnt4 La2 N3 110.1 . . ?
Cnt4 La2 C41 103.2 . . ?
Cnt3 La2 Cnt4 135.4 . . ?
N1 La1 C42 86.93(5) . . ?
N1 La1 C4 104.43(5) . . ?
C42 La1 C4 126.11(5) . . ?
N1 La1 C15 86.33(5) . . ?
C42 La1 C15 85.76(5) . . ?
C4 La1 C15 146.21(5) . . ?
N1 La1 C11 112.97(5) . . ?
C42 La1 C11 75.82(5) . . ?
C4 La1 C11 137.90(5) . . ?
C15 La1 C11 29.41(5) . . ?
N1 La1 C5 89.41(5) . . ?
C42 La1 C5 101.12(5) . . ?
C4 La1 C5 29.27(5) . . ?
C15 La1 C5 171.72(5) . . ?
C11 La1 C5 156.96(5) . . ?
N1 La1 C14 87.50(5) . . ?
C42 La1 C14 114.95(5) . . ?
C4 La1 C14 118.00(5) . . ?
C15 La1 C14 29.20(5) . . ?
C11 La1 C14 48.18(5) . . ?
C5 La1 C14 143.55(5) . . ?
N1 La1 C1 105.67(5) . . ?
C42 La1 C1 78.17(5) . . ?
C4 La1 C1 47.95(5) . . ?
C15 La1 C1 159.21(5) . . ?
C11 La1 C1 131.47(5) . . ?
C5 La1 C1 29.04(5) . . ?
C14 La1 C1 162.33(5) . . ?
N1 La1 C12 133.06(5) . . ?
C42 La1 C12 98.51(5) . . ?
C4 La1 C12 109.09(5) . . ?
C15 La1 C12 48.15(5) . . ?
C11 La1 C12 29.18(5) . . ?
C5 La1 C12 133.93(5) . . ?
C14 La1 C12 47.90(5) . . ?
C1 La1 C12 121.13(5) . . ?
N1 La1 C3 133.52(5) . . ?
C42 La1 C3 115.39(5) . . ?
C4 La1 C3 29.26(5) . . ?
C15 La1 C3 132.75(5) . . ?
C11 La1 C3 111.91(5) . . ?
C5 La1 C3 48.16(5) . . ?
C14 La1 C3 114.50(5) . . ?
C1 La1 C3 47.84(5) . . ?
C12 La1 C3 85.77(5) . . ?
N1 La1 C2 134.28(5) . . ?
C42 La1 C2 86.50(5) . . ?
C4 La1 C2 48.03(5) . . ?
C15 La1 C2 138.04(5) . . ?
C11 La1 C2 109.04(5) . . ?
C5 La1 C2 47.99(5) . . ?
C14 La1 C2 135.53(5) . . ?
C1 La1 C2 28.96(5) . . ?
C12 La1 C2 92.65(5) . . ?
C3 La1 C2 29.02(5) . . ?
N1 La1 C13 114.57(5) . . ?
C42 La1 C13 123.85(5) . . ?
C4 La1 C13 99.17(5) . . ?
C15 La1 C13 48.14(5) . . ?
C11 La1 C13 48.12(5) . . ?
C5 La1 C13 128.44(5) . . ?
C14 La1 C13 29.08(5) . . ?
C1 La1 C13 133.99(5) . . ?
C12 La1 C13 29.02(5) . . ?
C3 La1 C13 87.23(5) . . ?
C2 La1 C13 106.48(5) . . ?
N3 La2 C41 94.51(5) . . ?
N3 La2 C32 90.45(5) . . ?
C41 La2 C32 122.17(5) . . ?
N3 La2 C33 118.12(5) . . ?
C41 La2 C33 123.84(5) . . ?
C32 La2 C33 29.33(5) . . ?
N3 La2 C24 126.33(5) . . ?
C41 La2 C24 80.69(5) . . ?
C32 La2 C24 136.96(5) . . ?
C33 La2 C24 107.94(5) . . ?
N3 La2 C25 97.67(5) . . ?
C41 La2 C25 75.00(5) . . ?
C32 La2 C25 160.51(5) . . ?
C33 La2 C25 135.18(5) . . ?
C24 La2 C25 29.23(5) . . ?
N3 La2 C31 87.95(5) . . ?
C41 La2 C31 93.37(5) . . ?
C32 La2 C31 29.20(5) . . ?
C33 La2 C31 48.28(5) . . ?
C24 La2 C31 145.40(5) . . ?
C25 La2 C31 167.39(5) . . ?
N3 La2 C34 135.27(5) . . ?
C41 La2 C34 95.56(5) . . ?
C32 La2 C34 48.09(5) . . ?
C33 La2 C34 29.21(5) . . ?
C24 La2 C34 98.31(5) . . ?
C25 La2 C34 127.03(5) . . ?
C31 La2 C34 48.04(5) . . ?
N3 La2 C35 113.51(5) . . ?
C41 La2 C35 78.06(5) . . ?
C32 La2 C35 47.98(5) . . ?
C33 La2 C35 48.06(5) . . ?
C24 La2 C35 117.43(5) . . ?
C25 La2 C35 140.01(5) . . ?
C31 La2 C35 29.10(5) . . ?
C34 La2 C35 29.00(5) . . ?
N3 La2 C21 81.40(5) . . ?
C41 La2 C21 100.34(5) . . ?
C32 La2 C21 137.27(5) . . ?
C33 La2 C21 127.15(5) . . ?
C24 La2 C21 48.03(5) . . ?
C25 La2 C21 29.22(5) . . ?
C31 La2 C21 163.21(5) . . ?
C34 La2 C21 138.57(5) . . ?
C35 La2 C21 165.04(5) . . ?
N3 La2 C23 126.03(5) . . ?
C41 La2 C23 109.40(5) . . ?
C32 La2 C23 113.32(5) . . ?
C33 La2 C23 87.77(5) . . ?
C24 La2 C23 29.08(5) . . ?
C25 La2 C23 48.01(5) . . ?
C31 La2 C23 135.42(5) . . ?
C34 La2 C23 90.84(5) . . ?
C35 La2 C23 118.35(5) . . ?
C21 La2 C23 47.80(5) . . ?
N3 La2 C22 97.44(5) . . ?
C41 La2 C22 122.83(5) . . ?
C32 La2 C22 113.43(5) . . ?
C33 La2 C22 98.26(5) . . ?
C24 La2 C22 48.07(5) . . ?
C25 La2 C22 48.08(5) . . ?
C31 La2 C22 142.56(5) . . ?
C34 La2 C22 112.84(5) . . ?
C35 La2 C22 141.81(5) . . ?
C21 La2 C22 28.94(5) . . ?
C23 La2 C22 29.11(5) . . ?
N1 Si1 C44 105.97(10) . . ?
N1 Si1 C43 111.41(8) . . ?
C44 Si1 C43 109.52(12) . . ?
N1 Si1 C45 108.60(9) . . ?
C44 Si1 C45 112.37(12) . . ?
C43 Si1 C45 108.97(11) . . ?
N3 Si2 C46 105.75(9) . . ?
N3 Si2 C48 109.33(8) . . ?
C46 Si2 C48 111.39(11) . . ?
N3 Si2 C47 111.47(9) . . ?
C46 Si2 C47 110.59(11) . . ?
C48 Si2 C47 108.32(11) . . ?
N2 N1 Si1 111.08(10) . . ?
N2 N1 La1 107.73(9) . . ?
Si1 N1 La1 141.07(7) . . ?
C41 N2 N1 177.45(16) . . ?
N4 N3 Si2 113.53(10) . . ?
N4 N3 La2 100.93(9) . . ?
Si2 N3 La2 145.46(7) . . ?
C42 N4 N3 176.66(16) . . ?
C5 C1 C2 108.42(15) . . ?
C5 C1 C6 126.75(17) . . ?
C2 C1 C6 124.14(17) . . ?
C5 C1 La1 74.67(9) . . ?
C2 C1 La1 75.89(9) . . ?
C6 C1 La1 123.20(12) . . ?
C1 C2 C3 107.98(15) . . ?
C1 C2 C7 124.95(17) . . ?
C3 C2 C7 126.97(17) . . ?
C1 C2 La1 75.14(9) . . ?
C3 C2 La1 75.37(9) . . ?
C7 C2 La1 118.49(12) . . ?
C2 C3 C4 107.39(15) . . ?
C2 C3 C8 126.84(17) . . ?
C4 C3 C8 124.59(17) . . ?
C2 C3 La1 75.61(9) . . ?
C4 C3 La1 73.71(9) . . ?
C8 C3 La1 126.12(12) . . ?
C5 C4 C3 108.48(15) . . ?
C5 C4 C9 126.76(18) . . ?
C3 C4 C9 124.41(17) . . ?
C5 C4 La1 75.97(9) . . ?
C3 C4 La1 77.02(9) . . ?
C9 C4 La1 118.86(13) . . ?
C1 C5 C4 107.71(15) . . ?
C1 C5 C10 126.05(17) . . ?
C4 C5 C10 126.07(17) . . ?
C1 C5 La1 76.28(9) . . ?
C4 C5 La1 74.76(9) . . ?
C10 C5 La1 118.76(12) . . ?
C12 C11 C15 107.86(15) . . ?
C12 C11 C16 124.31(15) . . ?
C15 C11 C16 127.57(16) . . ?
C12 C11 La1 76.35(9) . . ?
C15 C11 La1 75.23(9) . . ?
C16 C11 La1 119.13(11) . . ?
C13 C12 C11 108.23(15) . . ?
C13 C12 C17 127.10(16) . . ?
C11 C12 C17 123.97(16) . . ?
C13 C12 La1 75.74(9) . . ?
C11 C12 La1 74.47(9) . . ?
C17 C12 La1 123.44(12) . . ?
C12 C13 C14 107.77(15) . . ?
C12 C13 C18 126.83(17) . . ?
C14 C13 C18 124.71(17) . . ?
C12 C13 La1 75.24(9) . . ?
C14 C13 La1 74.94(9) . . ?
C18 C13 La1 123.27(12) . . ?
C15 C14 C13 108.27(15) . . ?
C15 C14 C19 125.70(18) . . ?
C13 C14 C19 125.70(18) . . ?
C15 C14 La1 74.67(9) . . ?
C13 C14 La1 75.98(10) . . ?
C19 C14 La1 120.75(13) . . ?
C14 C15 C11 107.87(15) . . ?
C14 C15 C20 125.01(17) . . ?
C11 C15 C20 127.09(17) . . ?
C14 C15 La1 76.14(9) . . ?
C11 C15 La1 75.36(9) . . ?
C20 C15 La1 116.29(11) . . ?
C22 C21 C25 108.18(14) . . ?
C22 C21 C26 126.51(16) . . ?
C25 C21 C26 125.06(16) . . ?
C22 C21 La2 75.70(9) . . ?
C25 C21 La2 74.48(9) . . ?
C26 C21 La2 120.46(11) . . ?
C21 C22 C23 107.76(15) . . ?
C21 C22 C27 126.12(16) . . ?
C23 C22 C27 125.68(16) . . ?
C21 C22 La2 75.36(9) . . ?
C23 C22 La2 75.29(9) . . ?
C27 C22 La2 121.30(13) . . ?
C24 C23 C22 107.99(15) . . ?
C24 C23 C28 125.07(17) . . ?
C22 C23 C28 125.49(17) . . ?
C24 C23 La2 74.36(9) . . ?
C22 C23 La2 75.59(9) . . ?
C28 C23 La2 126.89(13) . . ?
C23 C24 C25 108.28(15) . . ?
C23 C24 C29 125.30(17) . . ?
C25 C24 C29 126.17(17) . . ?
C23 C24 La2 76.57(10) . . ?
C25 C24 La2 75.56(9) . . ?
C29 C24 La2 118.72(12) . . ?
C24 C25 C21 107.78(15) . . ?
C24 C25 C30 126.90(16) . . ?
C21 C25 C30 125.19(15) . . ?
C24 C25 La2 75.21(9) . . ?
C21 C25 La2 76.29(9) . . ?
C30 C25 La2 117.88(11) . . ?
C32 C31 C35 107.64(16) . . ?
C32 C31 C36 125.32(19) . . ?
C35 C31 C36 127.02(18) . . ?
C32 C31 La2 74.80(10) . . ?
C35 C31 La2 75.74(10) . . ?
C36 C31 La2 116.54(12) . . ?
C31 C32 C33 108.28(16) . . ?
C31 C32 C37 126.07(19) . . ?
C33 C32 C37 125.22(18) . . ?
C31 C32 La2 76.00(10) . . ?
C33 C32 La2 75.34(10) . . ?
C37 C32 La2 120.79(13) . . ?
C34 C33 C32 107.70(15) . . ?
C34 C33 C38 126.62(19) . . ?
C32 C33 C38 125.09(19) . . ?
C34 C33 La2 76.07(9) . . ?
C32 C33 La2 75.33(9) . . ?
C38 C33 La2 121.56(13) . . ?
C35 C34 C33 108.09(16) . . ?
C35 C34 C39 125.59(18) . . ?
C33 C34 C39 126.09(18) . . ?
C35 C34 La2 75.72(9) . . ?
C33 C34 La2 74.72(9) . . ?
C39 C34 La2 120.01(13) . . ?
C34 C35 C31 108.28(16) . . ?
C34 C35 C40 126.08(18) . . ?
C31 C35 C40 125.27(18) . . ?
C34 C35 La2 75.28(10) . . ?
C31 C35 La2 75.15(10) . . ?
C40 C35 La2 121.16(12) . . ?
N2 C41 La2 157.15(14) . . ?
N4 C42 La1 169.95(14) . . ?

loop_
_geom_bond_atom_site_label_1
_geom_bond_atom_site_label_2
_geom_bond_distance
_geom_bond_site_symmetry_2
_geom_bond_publ_flag
La1 Cnt1 2.550 . ?
La1 Cnt2 2.550 . ?
La2 Cnt3 2.551 . ?
La2 Cnt4 2.542 . ?
La1 N1 2.5672(14) . ?
La1 C42 2.6909(18) . ?
La1 C4 2.7929(16) . ?
La1 C15 2.8062(16) . ?
La1 C11 2.8079(16) . ?
La1 C5 2.8084(16) . ?
La1 C14 2.8251(17) . ?
La1 C1 2.8289(16) . ?
La1 C12 2.8321(16) . ?
La1 C3 2.8353(16) . ?
La1 C2 2.8384(16) . ?
La1 C13 2.8384(17) . ?
La2 N3 2.5450(14) . ?
La2 C41 2.6704(18) . ?
La2 C32 2.8017(17) . ?
La2 C33 2.8018(16) . ?
La2 C24 2.8035(16) . ?
La2 C25 2.8079(16) . ?
La2 C31 2.8171(17) . ?
La2 C34 2.8190(16) . ?
La2 C35 2.8247(17) . ?
La2 C21 2.8311(16) . ?
La2 C23 2.8317(17) . ?
La2 C22 2.8355(17) . ?
Si1 N1 1.7585(15) . ?
Si1 C44 1.856(2) . ?
Si1 C43 1.863(2) . ?
Si1 C45 1.863(2) . ?
Si2 N3 1.7545(15) . ?
Si2 C46 1.857(2) . ?
Si2 C48 1.862(2) . ?
Si2 C47 1.865(2) . ?
N1 N2 1.3347(19) . ?
N2 C41 1.162(2) . ?
N3 N4 1.3354(19) . ?
N4 C42 1.161(2) . ?
C1 C5 1.414(2) . ?
C1 C2 1.417(2) . ?
C1 C6 1.498(3) . ?
C2 C3 1.422(2) . ?
C2 C7 1.498(3) . ?
C3 C4 1.422(2) . ?
C3 C8 1.499(2) . ?
C4 C5 1.416(2) . ?
C4 C9 1.510(3) . ?
C5 C10 1.507(3) . ?
C11 C12 1.421(2) . ?
C11 C15 1.425(2) . ?
C11 C16 1.498(2) . ?
C12 C13 1.421(2) . ?
C12 C17 1.500(2) . ?
C13 C14 1.422(2) . ?
C13 C18 1.505(2) . ?
C14 C15 1.419(2) . ?
C14 C19 1.499(3) . ?
C15 C20 1.499(2) . ?
C21 C22 1.416(2) . ?
C21 C25 1.423(2) . ?
C21 C26 1.499(2) . ?
C22 C23 1.424(2) . ?
C22 C27 1.500(3) . ?
C23 C24 1.415(2) . ?
C23 C28 1.500(2) . ?
C24 C25 1.416(2) . ?
C24 C29 1.505(2) . ?
C25 C30 1.503(2) . ?
C31 C32 1.417(2) . ?
C31 C35 1.418(3) . ?
C31 C36 1.503(3) . ?
C32 C33 1.419(3) . ?
C32 C37 1.500(3) . ?
C33 C34 1.418(3) . ?
C33 C38 1.503(3) . ?
C34 C35 1.413(2) . ?
C34 C39 1.506(3) . ?
C35 C40 1.506(3) . ?
